data_4038565
loop_
_publ_author_name
'Zhang, Yanhan'
'Yan, Xiaosheng'
'Cao, Jinlian'
'Weng, Peimin'
'Miao, Daiyu'
'Li, Zhao'
'Jiang, Yun-Bao'

_publ_section_title
;
 Turn Conformation of \b-Amino Acid Based Short Peptides Promoted by an
 Amidothiourea Moiety at C-Terminus.
;
_journal_name_full 'The Journal of organic chemistry'
_journal_paper_doi 10.1021/acs.joc.0c01139
_journal_year 2020
_chemical_formula_moiety '2(C12 H16 N4 O2 S), 0.5(C4 H6 N2)'
_chemical_formula_sum 'C26 H35 N9 O4 S2'
_chemical_formula_weight 601.75
_space_group_crystal_system monoclinic
_space_group_IT_number 14
_space_group_name_Hall '-P 2ybc'
_space_group_name_H-M_alt 'P 1 21/c 1'
_atom_sites_solution_hydrogens mixed
_atom_sites_solution_primary dual
_audit_creation_date 2020-06-09
_audit_creation_method
;
Olex2 1.2
(compiled 2018.05.29 svn.r3508 for OlexSys, GUI svn.r5506)
;
_cell_angle_alpha 90
_cell_angle_beta 96.939(2)
_cell_angle_gamma 90
_cell_formula_units_Z 2
_cell_length_a 10.7556(2)
_cell_length_b 7.9327(2)
_cell_length_c 17.5581(4)
_cell_measurement_reflns_used 5213
_cell_measurement_temperature 100.01(10)
_cell_measurement_theta_max 75.7340
_cell_measurement_theta_min 5.0600
_cell_volume 1487.10(6)
_computing_molecular_graphics 'Olex2 (Dolomanov et al., 2009)'
_computing_publication_material 'Olex2 (Dolomanov et al., 2009)'
_computing_structure_refinement 'ShelXL (Sheldrick, 2015)'
_computing_structure_solution 'ShelXT (Sheldrick, 2015)'
_diffrn_ambient_temperature 100.01(10)
_diffrn_measured_fraction_theta_full 1.000
_diffrn_measured_fraction_theta_max 0.985
_diffrn_measurement_device_type 'SuperNova, Dual, Cu at home/near, Atlas'
_diffrn_radiation_type CuK\a
_diffrn_radiation_wavelength 1.54184
_diffrn_reflns_av_R_equivalents 0.0343
_diffrn_reflns_av_unetI/netI 0.0265
_diffrn_reflns_Laue_measured_fraction_full 1.000
_diffrn_reflns_Laue_measured_fraction_max 0.985
_diffrn_reflns_limit_h_max 13
_diffrn_reflns_limit_h_min -13
_diffrn_reflns_limit_k_max 8
_diffrn_reflns_limit_k_min -9
_diffrn_reflns_limit_l_max 21
_diffrn_reflns_limit_l_min -22
_diffrn_reflns_number 9503
_diffrn_reflns_point_group_measured_fraction_full 1.000
_diffrn_reflns_point_group_measured_fraction_max 0.985
_diffrn_reflns_theta_full 67.684
_diffrn_reflns_theta_max 75.751
_diffrn_reflns_theta_min 4.141
_exptl_absorpt_coefficient_mu 2.027
_exptl_absorpt_correction_T_max 1.00000
_exptl_absorpt_correction_T_min 0.87293
_exptl_absorpt_correction_type multi-scan
_exptl_absorpt_process_details
;
CrysAlisPro 1.171.39.46e (Rigaku Oxford Diffraction, 2018)
Empirical absorption correction using spherical harmonics,
 implemented in SCALE3 ABSPACK scaling algorithm.
;
_exptl_crystal_colour colorless
_exptl_crystal_density_diffrn 1.344
_exptl_crystal_description block
_exptl_crystal_F_000 636
_exptl_crystal_size_max 0.32
_exptl_crystal_size_mid 0.28
_exptl_crystal_size_min 0.16
_refine_diff_density_max 0.332
_refine_diff_density_min -0.256
_refine_diff_density_rms 0.060
_refine_ls_extinction_method none
_refine_ls_goodness_of_fit_ref 1.049
_refine_ls_hydrogen_treatment mixed
_refine_ls_matrix_type full
_refine_ls_number_parameters 249
_refine_ls_number_reflns 3045
_refine_ls_number_restraints 0
_refine_ls_restrained_S_all 1.049
_refine_ls_R_factor_all 0.0441
_refine_ls_R_factor_gt 0.0409
_refine_ls_shift/su_max 0.001
_refine_ls_shift/su_mean 0.000
_refine_ls_structure_factor_coef Fsqd
_refine_ls_weighting_details 'w=1/[\s^2^(Fo^2^)+(0.0568P)^2^+1.1386P] where P=(Fo^2^+2Fc^2^)/3'
_refine_ls_weighting_scheme calc
_refine_ls_wR_factor_gt 0.1068
_refine_ls_wR_factor_ref 0.1087
_reflns_Friedel_coverage 0.000
_reflns_number_gt 2862
_reflns_number_total 3045
_reflns_threshold_expression 'I > 2\s(I)'
_cod_data_source_file jo0c01139_si_002.cif
_cod_data_source_block a32
_cod_database_code 4038565
_shelx_shelxl_version_number 2014/7
_shelx_space_group_comment
;
The symmetry employed for this shelxl refinement is uniquely defined
by the following loop, which should always be used as a source of
symmetry information in preference to the above space-group names.
They are only intended as comments.
;
_olex2_refinement_description
;
1. Fixed Uiso
 At 1.2 times of:
  All C(H) groups, All C(H,H) groups, All N(H) groups
 At 1.5 times of:
  All C(H,H,H) groups
2. Others
 Sof(H00I)=Sof(C00H)=Sof(H00J)=Sof(C00I)=Sof(H00K)=Sof(C00K)=Sof(H00M)=
 Sof(C00M)=Sof(H00O)=1-FVAR(1)
 Sof(H00H)=Sof(C00J)=Sof(H00L)=Sof(C00L)=Sof(H00N)=Sof(C00N)=Sof(H00P)=
 Sof(C00O)=Sof(H00Q)=FVAR(1)
 Fixed Sof: C00P(0.5) C0AA(0.5) N1(0.5) H00R(0.5) H00S(0.5) H00T(0.5)
3.a Secondary CH2 refined with riding coordinates:
 C00B(H00A,H00B), C00D(H00C,H00D)
3.b Aromatic/amide H refined with riding coordinates:
 N004(H004), N005(H005), N006(H006), N007(H007), C00F(H00I), C00F(H00H),
 C00H(H00J), C00I(H00K), C00J(H00L), C00K(H00M), C00L(H00N), C00M(H00O),
 C00N(H00P), C00O(H00Q)
3.c Idealised Me refined as rotating group:
 C00E(H00E,H00F,H00G)
;
_olex2_submission_special_instructions 'No special instructions were received'

loop_
_space_group_symop_operation_xyz
'x, y, z'
'-x, y+1/2, -z+1/2'
'-x, -y, -z'
'x, -y-1/2, z-1/2'

loop_
_atom_site_label
_atom_site_type_symbol
_atom_site_fract_x
_atom_site_fract_y
_atom_site_fract_z
_atom_site_U_iso_or_equiv
_atom_site_adp_type
_atom_site_occupancy
_atom_site_site_symmetry_order
_atom_site_calc_flag
_atom_site_refinement_flags_posn
_atom_site_refinement_flags_adp
_atom_site_refinement_flags_occupancy
_atom_site_disorder_assembly
_atom_site_disorder_group
S001 S 0.30791(3) 0.56595(5) 0.51527(2) 0.01600(13) Uani 1 1 d . . . . .
O002 O 0.61251(10) 0.66756(14) 0.73081(6) 0.0168(2) Uani 1 1 d . . . . .
O003 O 0.40241(11) 0.56509(14) 0.82749(7) 0.0199(3) Uani 1 1 d . . . . .
N004 N 0.55295(12) 0.40874(17) 0.68474(7) 0.0136(3) Uani 1 1 d . . . . .
H004 H 0.5516 0.3021 0.6935 0.016 Uiso 1 1 calc R . . . .
N005 N 0.30450(12) 0.45839(18) 0.66098(7) 0.0163(3) Uani 1 1 d . . . . .
H005 H 0.3472 0.4335 0.7041 0.020 Uiso 1 1 calc R . . . .
N006 N 0.53975(13) 0.42199(17) 0.91057(8) 0.0173(3) Uani 1 1 d . . . . .
H006 H 0.5492 0.3508 0.9477 0.021 Uiso 1 1 calc R . . . .
N007 N 0.49494(12) 0.47293(17) 0.61597(7) 0.0149(3) Uani 1 1 d . . . . .
H007 H 0.5401 0.5000 0.5807 0.018 Uiso 1 1 calc R . . . .
C008 C 0.42307(16) 0.4612(2) 0.87985(9) 0.0163(3) Uani 1 1 d . . . . .
C009 C 0.37005(14) 0.49407(19) 0.60290(8) 0.0132(3) Uani 1 1 d . . . . .
C00A C 0.61183(13) 0.5147(2) 0.73824(8) 0.0124(3) Uani 1 1 d . . . . .
C00B C 0.68069(15) 0.4242(2) 0.80690(9) 0.0153(3) Uani 1 1 d . . . . .
H00A H 0.7701 0.4330 0.8046 0.018 Uiso 1 1 calc R . . . .
H00B H 0.6587 0.3056 0.8040 0.018 Uiso 1 1 calc R . . . .
C00C C 0.17150(15) 0.4571(2) 0.65921(9) 0.0173(3) Uani 1 1 d . . . . .
C00D C 0.65106(15) 0.4944(2) 0.88391(9) 0.0173(3) Uani 1 1 d . . . . .
H00C H 0.7222 0.4739 0.9223 0.021 Uiso 1 1 calc R . . . .
H00D H 0.6400 0.6154 0.8792 0.021 Uiso 1 1 calc R . . . .
C00E C 0.31706(17) 0.3746(2) 0.91255(10) 0.0225(4) Uani 1 1 d . . . . .
H00E H 0.2641 0.4576 0.9320 0.034 Uiso 1 1 calc GR . . . .
H00F H 0.3502 0.3010 0.9534 0.034 Uiso 1 1 calc GR . . . .
H00G H 0.2692 0.3101 0.8731 0.034 Uiso 1 1 calc GR . . . .
C00F C -0.08613(16) 0.4424(3) 0.66019(11) 0.0265(4) Uani 1 1 d . . . . .
H00I H -0.1729 0.4504 0.6563 0.032 Uiso 0.497(3) 1 calc R . P A 2
H00H H -0.1722 0.4350 0.6611 0.032 Uiso 0.503(3) 1 calc R . P A 1
C00H C 0.1209(3) 0.5354(4) 0.71766(18) 0.0184(7) Uani 0.497(3) 1 d . . P A 2
H00J H 0.1718 0.5917 0.7561 0.022 Uiso 0.497(3) 1 calc R . P A 2
C00I C -0.0280(3) 0.3448(4) 0.60907(18) 0.0177(7) Uani 0.497(3) 1 d . . P A 2
H00K H -0.0764 0.2738 0.5753 0.021 Uiso 0.497(3) 1 calc R . P A 2
C00J C 0.0944(3) 0.5929(4) 0.62170(18) 0.0174(7) Uani 0.503(3) 1 d . . P A 1
H00L H 0.1311 0.6832 0.5990 0.021 Uiso 0.503(3) 1 calc R . P A 1
C00K C 0.1009(3) 0.3510(4) 0.60721(17) 0.0155(7) Uani 0.497(3) 1 d . . P A 2
H00M H 0.1389 0.2864 0.5724 0.019 Uiso 0.497(3) 1 calc R . P A 2
C00L C -0.0347(3) 0.5837(5) 0.62077(18) 0.0212(8) Uani 0.503(3) 1 d . . P A 1
H00N H -0.0869 0.6651 0.5958 0.025 Uiso 0.503(3) 1 calc R . P A 1
C00M C -0.0091(3) 0.5291(5) 0.7183(2) 0.0222(8) Uani 0.497(3) 1 d . . P A 2
H00O H -0.0451 0.5825 0.7574 0.027 Uiso 0.497(3) 1 calc R . P A 2
C00N C -0.0142(3) 0.3276(5) 0.6938(2) 0.0256(8) Uani 0.503(3) 1 d . . P A 1
H00P H -0.0495 0.2383 0.7180 0.031 Uiso 0.503(3) 1 calc R . P A 1
C00O C 0.1151(3) 0.3349(5) 0.69449(19) 0.0215(8) Uani 0.503(3) 1 d . . P A 1
H00Q H 0.1640 0.2516 0.7205 0.026 Uiso 0.503(3) 1 calc R . P A 1
C00P C -0.0195(4) 0.7386(5) 0.5251(2) 0.0257(7) Uani 0.5 1 d . . P B 3
C0AA C -0.0104(4) 0.9069(5) 0.4946(3) 0.0238(9) Uani 0.5 1 d . . P B 3
N1 N 0.0042(5) 0.9605(6) 0.5289(3) 0.0445(11) Uani 0.5 1 d . . P B 3
H00R H 0.053(6) 0.683(8) 0.516(4) 0.065(18) Uiso 0.5 1 d . . P C 3
H00S H -0.097(5) 0.693(6) 0.507(3) 0.037(13) Uiso 0.5 1 d . . P D 3
H00T H -0.021(5) 0.750(7) 0.581(4) 0.054(16) Uiso 0.5 1 d . . P E 3

loop_
_atom_site_aniso_label
_atom_site_aniso_U_11
_atom_site_aniso_U_22
_atom_site_aniso_U_33
_atom_site_aniso_U_23
_atom_site_aniso_U_13
_atom_site_aniso_U_12
S001 0.0137(2) 0.0221(2) 0.0117(2) 0.00155(13) -0.00086(14) 0.00136(13)
O002 0.0218(6) 0.0151(6) 0.0137(5) 0.0011(4) 0.0025(4) -0.0011(4)
O003 0.0203(6) 0.0187(6) 0.0204(6) 0.0051(4) 0.0013(5) -0.0020(4)
N004 0.0154(6) 0.0139(6) 0.0108(6) 0.0013(5) -0.0007(5) 0.0004(5)
N005 0.0124(6) 0.0254(7) 0.0111(6) 0.0008(5) 0.0008(5) -0.0011(5)
N006 0.0231(7) 0.0181(7) 0.0109(6) 0.0024(5) 0.0033(5) -0.0002(5)
N007 0.0122(6) 0.0228(7) 0.0096(6) 0.0024(5) 0.0014(5) 0.0000(5)
C008 0.0223(8) 0.0147(7) 0.0127(7) -0.0023(6) 0.0049(6) -0.0015(6)
C009 0.0146(7) 0.0121(7) 0.0129(7) -0.0028(5) 0.0018(5) -0.0011(5)
C00A 0.0108(7) 0.0162(8) 0.0110(7) 0.0001(5) 0.0043(5) 0.0012(5)
C00B 0.0142(7) 0.0186(8) 0.0126(7) 0.0015(6) -0.0003(6) 0.0013(6)
C00C 0.0130(7) 0.0268(9) 0.0124(7) -0.0002(6) 0.0027(6) -0.0010(6)
C00D 0.0192(8) 0.0193(8) 0.0125(7) -0.0003(6) -0.0018(6) -0.0022(6)
C00E 0.0268(9) 0.0228(9) 0.0200(8) -0.0016(7) 0.0110(7) -0.0039(7)
C00F 0.0131(8) 0.0431(11) 0.0245(9) -0.0008(8) 0.0066(7) -0.0019(7)
C00H 0.0175(16) 0.0242(17) 0.0140(15) 0.0000(12) 0.0038(12) -0.0034(12)
C00I 0.0153(15) 0.0197(16) 0.0173(15) 0.0034(12) -0.0014(11) -0.0016(12)
C00J 0.0172(15) 0.0222(17) 0.0131(14) -0.0016(12) 0.0033(11) 0.0017(12)
C00K 0.0174(15) 0.0155(15) 0.0137(14) 0.0026(11) 0.0017(11) 0.0004(11)
C00L 0.0165(16) 0.0332(19) 0.0139(15) 0.0006(13) 0.0018(12) 0.0095(13)
C00M 0.0194(17) 0.0297(19) 0.0189(16) -0.0019(14) 0.0083(13) -0.0009(14)
C00N 0.0167(16) 0.039(2) 0.0217(17) 0.0077(15) 0.0052(13) -0.0017(14)
C00O 0.0159(16) 0.0300(19) 0.0187(16) 0.0061(13) 0.0026(12) 0.0046(13)
C00P 0.0217(18) 0.0239(18) 0.032(2) 0.0042(15) 0.0061(15) 0.0036(14)
C0AA 0.0235(18) 0.020(2) 0.028(2) -0.0038(19) 0.0039(16) 0.0014(15)
N1 0.062(3) 0.021(2) 0.053(3) 0.003(2) 0.017(2) 0.0026(19)

loop_
_atom_type_symbol
_atom_type_description
_atom_type_scat_dispersion_real
_atom_type_scat_dispersion_imag
_atom_type_scat_source
C C 0.0181 0.0091 'International Tables Vol C Tables 4.2.6.8 and 6.1.1.4'
H H 0.0000 0.0000 'International Tables Vol C Tables 4.2.6.8 and 6.1.1.4'
N N 0.0311 0.0180 'International Tables Vol C Tables 4.2.6.8 and 6.1.1.4'
O O 0.0492 0.0322 'International Tables Vol C Tables 4.2.6.8 and 6.1.1.4'
S S 0.3331 0.5567 'International Tables Vol C Tables 4.2.6.8 and 6.1.1.4'

loop_
_geom_angle_atom_site_label_1
_geom_angle_atom_site_label_2
_geom_angle_atom_site_label_3
_geom_angle
_geom_angle_site_symmetry_1
_geom_angle_site_symmetry_3
_geom_angle_publ_flag
N007 N004 H004 120.1 . . ?
C00A N004 H004 120.1 . . ?
C00A N004 N007 119.86(13) . . ?
C009 N005 H005 116.4 . . ?
C009 N005 C00C 127.16(13) . . ?
C00C N005 H005 116.4 . . ?
C008 N006 H006 118.5 . . ?
C008 N006 C00D 123.05(13) . . ?
C00D N006 H006 118.5 . . ?
N004 N007 H007 119.0 . . ?
C009 N007 N004 121.94(12) . . ?
C009 N007 H007 119.0 . . ?
O003 C008 N006 121.98(15) . . ?
O003 C008 C00E 120.85(15) . . ?
N006 C008 C00E 117.17(14) . . ?
N005 C009 S001 125.09(12) . . ?
N005 C009 N007 116.78(13) . . ?
N007 C009 S001 118.12(11) . . ?
O002 C00A N004 123.30(14) . . ?
O002 C00A C00B 123.13(14) . . ?
N004 C00A C00B 113.53(13) . . ?
C00A C00B H00A 108.9 . . ?
C00A C00B H00B 108.9 . . ?
C00A C00B C00D 113.35(13) . . ?
H00A C00B H00B 107.7 . . ?
C00D C00B H00A 108.9 . . ?
C00D C00B H00B 108.9 . . ?
N005 C00C C00J 121.04(18) . . ?
C00H C00C N005 117.96(19) . . ?
C00H C00C C00K 122.0(2) . . ?
C00K C00C N005 118.88(18) . . ?
C00O C00C N005 120.39(19) . . ?
C00O C00C C00J 118.5(2) . . ?
N006 C00D C00B 114.06(13) . . ?
N006 C00D H00C 108.7 . . ?
N006 C00D H00D 108.7 . . ?
C00B C00D H00C 108.7 . . ?
C00B C00D H00D 108.7 . . ?
H00C C00D H00D 107.6 . . ?
C008 C00E H00E 109.5 . . ?
C008 C00E H00F 109.5 . . ?
C008 C00E H00G 109.5 . . ?
H00E C00E H00F 109.5 . . ?
H00E C00E H00G 109.5 . . ?
H00F C00E H00G 109.5 . . ?
C00I C00F H00I 121.1 . . ?
C00I C00F C00M 117.9(2) . . ?
C00L C00F H00H 119.4 . . ?
C00M C00F H00I 121.1 . . ?
C00N C00F H00H 119.4 . . ?
C00N C00F C00L 121.2(2) . . ?
C00C C00H H00J 120.7 . . ?
C00C C00H C00M 118.6(3) . . ?
C00M C00H H00J 120.7 . . ?
C00F C00I H00K 119.2 . . ?
C00F C00I C00K 121.5(3) . . ?
C00K C00I H00K 119.2 . . ?
C00C C00J H00L 120.7 . . ?
C00L C00J C00C 118.5(3) . . ?
C00L C00J H00L 120.7 . . ?
C00C C00K H00M 121.0 . . ?
C00I C00K C00C 118.1(3) . . ?
C00I C00K H00M 121.0 . . ?
C00F C00L H00N 121.0 . . ?
C00J C00L C00F 118.0(3) . . ?
C00J C00L H00N 121.0 . . ?
C00F C00M H00O 119.7 . . ?
C00H C00M C00F 120.7(3) . . ?
C00H C00M H00O 119.7 . . ?
C00F C00N H00P 119.4 . . ?
C00F C00N C00O 121.2(3) . . ?
C00O C00N H00P 119.4 . . ?
C00C C00O C00N 122.4(3) . . ?
C00C C00O H00Q 118.8 . . ?
C00N C00O H00Q 118.8 . . ?
C0AA C00P N1 23.8(2) . . ?
C0AA C00P H00R 106(4) . . ?
C0AA C00P H00S 109(3) . . ?
C0AA C00P H00T 107(3) . . ?
N1 C00P H00R 111(4) . . ?
N1 C00P H00S 121(3) . . ?
N1 C00P H00T 84(3) . . ?
H00R C00P H00S 119(5) . . ?
H00R C00P H00T 110(5) . . ?
H00S C00P H00T 105(4) . . ?
C00P C0AA C0AA 151.2(6) . 3_576 ?
N1 C0AA C00P 104.2(6) . . ?
N1 C0AA C00P 179.4(6) 3_576 . ?
N1 C0AA C0AA 46.9(5) . 3_576 ?
N1 C0AA C0AA 28.4(3) 3_576 3_576 ?
N1 C0AA N1 75.4(7) . 3_576 ?
C0AA N1 C00P 156.6(7) 3_576 . ?
C0AA N1 C00P 52.0(5) . . ?
C0AA N1 C0AA 104.6(7) . 3_576 ?
C0AA N1 N1 37.1(3) 3_576 3_576 ?
C0AA N1 N1 67.6(7) . 3_576 ?
N1 N1 C00P 119.5(7) 3_576 . ?

loop_
_geom_bond_atom_site_label_1
_geom_bond_atom_site_label_2
_geom_bond_distance
_geom_bond_site_symmetry_2
_geom_bond_publ_flag
S001 C009 1.7002(15) . ?
O002 C00A 1.220(2) . ?
O003 C008 1.235(2) . ?
N004 H004 0.8600 . ?
N004 N007 1.3872(17) . ?
N004 C00A 1.359(2) . ?
N005 H005 0.8600 . ?
N005 C009 1.338(2) . ?
N005 C00C 1.427(2) . ?
N006 H006 0.8600 . ?
N006 C008 1.341(2) . ?
N006 C00D 1.455(2) . ?
N007 H007 0.8600 . ?
N007 C009 1.346(2) . ?
C008 C00E 1.503(2) . ?
C00A C00B 1.517(2) . ?
C00B H00A 0.9700 . ?
C00B H00B 0.9700 . ?
C00B C00D 1.531(2) . ?
C00C C00H 1.367(4) . ?
C00C C00J 1.467(4) . ?
C00C C00K 1.397(4) . ?
C00C C00O 1.335(4) . ?
C00D H00C 0.9700 . ?
C00D H00D 0.9700 . ?
C00E H00E 0.9600 . ?
C00E H00F 0.9600 . ?
C00E H00G 0.9600 . ?
C00F H00I 0.9300 . ?
C00F H00H 0.9300 . ?
C00F C00I 1.389(4) . ?
C00F C00L 1.461(4) . ?
C00F C00M 1.414(4) . ?
C00F C00N 1.290(4) . ?
C00H H00J 0.9300 . ?
C00H C00M 1.401(5) . ?
C00I H00K 0.9300 . ?
C00I C00K 1.392(4) . ?
C00J H00L 0.9300 . ?
C00J C00L 1.388(5) . ?
C00K H00M 0.9300 . ?
C00L H00N 0.9300 . ?
C00M H00O 0.9300 . ?
C00N H00P 0.9300 . ?
C00N C00O 1.390(5) . ?
C00O H00Q 0.9300 . ?
C00P C0AA 1.447(5) . ?
C00P N1 1.779(6) . ?
C00P H00R 0.93(7) . ?
C00P H00S 0.93(5) . ?
C00P H00T 0.99(6) . ?
C0AA C0AA 1.502(9) 3_576 ?
C0AA N1 0.740(5) . ?
C0AA N1 1.134(5) 3_576 ?
N1 C0AA 1.134(5) 3_576 ?
N1 N1 1.188(9) 3_576 ?
